data_2008828
loop_
_publ_author_name
'Achamlade, S.'
'El Hallaoui, A.'
'Hasnaoui, A.'
'Elachqar, A.'
'El Hajji, S.'
'Bellan, J.'
'Lopez, J.'
'Pierrot, M.'

_publ_section_title
;
 1-Propargyl-5-<i>p</i>-tolyl-1<i>H</i>-tetrazole and
 2-propargyl-5-<i>p</i>-tolyl-1<i>H</i>-tetrazole
;
_journal_issue 8
_journal_name_full 'Acta Crystallographica Section C'
_journal_page_first IUC9900081
_journal_paper_doi 10.1107/S0108270199099059
_journal_volume 55
_journal_year 1999
_chemical_formula_sum 'C11 H10 N4'
_chemical_formula_weight 198.23
_space_group_IT_number 14
_symmetry_cell_setting monoclinic
_symmetry_space_group_name_Hall '-P 2ybc'
_symmetry_space_group_name_H-M 'P 1 21/c 1'
_atom_type_scat_source 'Waasmaier &  Kirfel (1995)'
_cell_angle_alpha 90.0000(10)
_cell_angle_beta 91.0200(10)
_cell_angle_gamma 90.0000(10)
_cell_formula_units_Z 4
_cell_length_a 11.4730(10)
_cell_length_b 7.2800(10)
_cell_length_c 12.5460(10)
_cell_measurement_reflns_used 6820
_cell_measurement_temperature 298
_cell_measurement_theta_max 26.0
_cell_measurement_theta_min 1
_cell_volume 1047.72(19)
_computing_data_collection 'Kappa CCD'
_computing_data_reduction 'maXus (Mackay et al., 1998)'
_computing_molecular_graphics maXus
_computing_publication_material maXus
_computing_structure_refinement maXus
_computing_structure_solution maXus
_diffrn_measurement_device 'Kappa CCD (Nonius, 1996)'
_diffrn_measurement_method 'phi scan'
_diffrn_radiation_type MoK\a
_diffrn_radiation_wavelength 0.71073
_diffrn_reflns_av_R_equivalents 0.029
_diffrn_reflns_limit_h_max 14
_diffrn_reflns_limit_h_min 0
_diffrn_reflns_limit_k_max 9
_diffrn_reflns_limit_k_min 0
_diffrn_reflns_limit_l_max 14
_diffrn_reflns_limit_l_min -13
_diffrn_reflns_number 2110
_diffrn_reflns_theta_max 26.0
_exptl_absorpt_coefficient_mu 0.081
_exptl_absorpt_correction_type none
_exptl_crystal_colour Colourless
_exptl_crystal_density_diffrn 1.257
_exptl_crystal_density_meas 1.250
_exptl_crystal_description prismatic
_exptl_crystal_size_max 0.30
_exptl_crystal_size_mid 0.30
_exptl_crystal_size_min 0.20
_refine_diff_density_max 0.12
_refine_diff_density_min -0.17
_refine_ls_extinction_method None
_refine_ls_goodness_of_fit_ref 1.072
_refine_ls_hydrogen_treatment noref
_refine_ls_number_parameters 136
_refine_ls_number_reflns 1437
_refine_ls_R_factor_gt 0.050
_refine_ls_shift/esd_mean 0.00036
_refine_ls_shift/su_max 0.00148
_refine_ls_structure_factor_coef F
_refine_ls_weighting_details 'w = 1/[\s^2^(Fo) + 0.03 F~o~^2^]'
_refine_ls_weighting_scheme calc
_refine_ls_wR_factor_ref 0.078
_reflns_number_gt 1437
_reflns_number_total 1974
_reflns_observed_criterion refl_observed_if_I_>_2\s(I)
_cod_data_source_file qa0140.cif
_cod_data_source_block 1
_cod_depositor_comments
;
The following automatic conversions were performed:
'_symmetry_cell_setting' value 'Monoclinic' changed to 'monoclinic'
according to '/home/saulius/struct/CIF-dictionaries/cif_core.dic'
dictionary named 'cif_core.dic' version 2.4.1 from 2010-06-29.

Automatic conversion script
Id: cif_fix_enum 1527 2010-12-29 10:47:43Z saulius 

The following automatic conversions were performed:

'_atom_site_thermal_displace_type' tag value 'Uij' was replaced with
'Uani' value 15 times.

Automatic conversion script
Id: cif_fix_values 1646 2011-03-28 12:23:43Z adriana 

The following automatic conversions were performed:

'_symmetry_cell_setting' value 'Monoclinic' changed to 'monoclinic'
according to /home/saulius/struct/CIF-dictionaries/cif_core.dic
dictionary named 'cif_core.dic' version 2.4.1 from 2010-06-29.

Automatic conversion script
Id: cif_fix_values 1715 2011-07-08 13:25:40Z adriana 

The following automatic conversions were performed:

'_refine_ls_weighting_scheme' value 'w = 1/[\s^2^(Fo) + 0.03
F~o~^2^]' was changed to 'calc'. New tag
'_refine_ls_weighting_details' was created. The value of the new tag
was set to 'w = 1/[\s^2^(Fo) + 0.03 F~o~^2^]'.

Automatic conversion script
Id: cif_fix_values 3143 2015-03-26 13:38:13Z robertas 
;
_cod_original_cell_volume 1047.7(3)
_cod_original_sg_symbol_H-M 'P 21/c'
_cod_database_code 2008828

loop_
_symmetry_equiv_pos_as_xyz
+X,+Y,+Z
-X,-Y,-Z
-X,+Y+1/2,-Z+1/2
+X,-Y+1/2,+Z+1/2

loop_
_atom_site_aniso_label
_atom_site_aniso_U_11
_atom_site_aniso_U_22
_atom_site_aniso_U_33
_atom_site_aniso_U_12
_atom_site_aniso_U_13
_atom_site_aniso_U_23
N1 0.0635(4) 0.0433(3) 0.0458(4) 0.0046(3) -.0003(3) 0.0043(3)
N2 0.0850(5) 0.0510(4) 0.0601(5) 0.0089(3) -.0076(4) 0.0093(3)
C6 0.0512(4) 0.0464(4) 0.0442(4) -.0003(3) 0.0039(3) 0.0031(3)
N4 0.0895(5) 0.0613(4) 0.0464(4) 0.0071(4) 0.0026(3) 0.0096(3)
C5 0.0614(5) 0.0454(4) 0.0413(5) -.0011(3) 0.0010(3) 0.0004(3)
C7 0.0640(5) 0.0543(5) 0.0509(5) 0.0016(4) 0.0060(4) -.0033(3)
C11 0.0661(5) 0.0538(5) 0.0503(5) 0.0039(4) -.0030(4) 0.0003(3)
C13 0.0571(5) 0.0513(5) 0.0535(5) 0.0024(4) 0.0076(4) -.0010(3)
C12 0.0586(5) 0.0481(4) 0.0576(5) 0.0008(4) 0.0095(4) 0.0011(3)
C8 0.0654(6) 0.0483(5) 0.0827(6) 0.0069(4) 0.0187(5) -.0028(4)
N3 0.1009(6) 0.0643(5) 0.0542(5) 0.0088(4) -.0037(4) 0.0137(3)
C10 0.0635(5) 0.0809(6) 0.0553(5) 0.0051(5) -.0061(4) 0.0138(4)
C14 0.0810(6) 0.0544(5) 0.0584(5) -.0039(4) 0.0056(4) -.0095(4)
C9 0.0536(5) 0.0639(5) 0.0812(6) 0.0104(4) 0.0105(4) 0.0209(4)
C15 0.0779(7) 0.0958(7) 0.1253(9) 0.0294(6) 0.0195(6) 0.0373(6)

loop_
_atom_site_label
_atom_site_fract_x
_atom_site_fract_y
_atom_site_fract_z
_atom_site_U_iso_or_equiv
_atom_site_thermal_displace_type
_atom_site_occupancy
N1 0.12266(5) 0.35759(7) 0.73033(4) 0.0509(3) Uani 1.00
N2 0.08848(6) 0.47890(8) 0.65439(6) 0.0654(4) Uani 1.00
C6 0.26118(6) 0.08973(9) 0.74091(5) 0.0473(4) Uani 1.00
N4 0.21627(6) 0.29117(9) 0.58761(5) 0.0657(4) Uani 1.00
C5 0.20100(6) 0.24289(9) 0.68799(5) 0.0494(4) Uani 1.00
C7 0.27641(7) -0.07270(10) 0.68439(6) 0.0564(4) Uani 1.00
C11 0.30728(7) 0.10330(10) 0.84344(6) 0.0568(4) Uani 1.00
C13 0.09093(6) 0.54040(10) 0.88695(6) 0.0539(4) Uani 1.00
C12 0.06746(6) 0.36467(9) 0.83445(6) 0.0547(4) Uani 1.00
C8 0.33605(7) -0.21600(10) 0.73086(7) 0.0654(5) Uani 1.00
N3 0.14540(7) 0.43656(9) 0.56987(5) 0.0732(5) Uani 1.00
C10 0.36593(7) -0.04270(10) 0.88784(6) 0.0666(5) Uani 1.00
C14 0.10838(7) 0.68310(10) 0.92570(6) 0.0646(5) Uani 1.00
C9 0.38195(7) -0.20450(10) 0.83362(7) 0.0662(5) Uani 1.00
C15 0.44304(9) -0.36590(10) 0.88530(9) 0.0996(7) Uani 1.00
H7 0.24651 -0.08329 0.61269 0.05000 Uiso 1.00
H11 0.29708 0.21346 0.88424 0.05000 Uiso 1.00
H12A 0.09706 0.26657 0.87835 0.05000 Uiso 1.00
H12B -0.01534 0.35117 0.82505 0.05000 Uiso 1.00
H8 0.34595 -0.32789 0.69156 0.05000 Uiso 1.00
H10 0.39703 -0.03172 0.95914 0.05000 Uiso 1.00
H14 0.12178 0.80177 0.95700 0.05000 Uiso 1.00
H15A 0.44664 -0.46708 0.83640 0.05000 Uiso 0.50
H15B 0.40204 -0.40288 0.94780 0.05000 Uiso 0.50
H15C 0.52064 -0.32858 0.90520 0.05000 Uiso 0.50
H15D 0.37284 -0.43828 0.90580 0.05000 Uiso 0.50
H15E 0.46654 -0.31108 0.95740 0.05000 Uiso 0.50
H15F 0.51214 -0.40648 0.84660 0.05000 Uiso 0.50

loop_
_geom_angle_atom_site_label_1
_geom_angle_atom_site_label_2
_geom_angle_atom_site_label_3
_geom_angle
N2 N1 C5 108.40(10)
N2 N1 C12 118.80(10)
C5 N1 C12 132.70(10)
N1 N2 N3 106.10(10)
C5 C6 C7 118.60(10)
C5 C6 C11 122.40(10)
C7 C6 C11 119.00(10)
C5 N4 N3 106.00(10)
N1 C5 C6 127.40(10)
N1 C5 N4 108.20(10)
C6 C5 N4 124.40(10)
C6 C7 C8 119.70(10)
C6 C11 C10 119.90(10)
C12 C13 C14 177.80(10)
N1 C12 C13 110.70(10)
C7 C8 C9 121.80(10)
N2 N3 N4 111.30(10)
C11 C10 C9 122.20(10)
C8 C9 C10 117.40(10)
C8 C9 C15 121.20(10)
C10 C9 C15 121.30(10)

loop_
_geom_bond_atom_site_label_1
_geom_bond_atom_site_label_2
_geom_bond_site_symmetry_1
_geom_bond_site_symmetry_2
_geom_bond_distance
_geom_bond_publ_flag
N1 N2 . . 1.3520(10) ?
N1 C5 . . 1.3430(10) ?
N1 C12 . . 1.4630(10) ?
N2 N3 . . 1.2920(10) ?
C6 C5 . . 1.4640(10) ?
C6 C7 . . 1.3910(10) ?
C6 C11 . . 1.3860(10) ?
N4 C5 . . 1.3220(10) ?
N4 N3 . . 1.3510(10) ?
C7 C8 . . 1.372(2) ?
C11 C10 . . 1.371(2) ?
C13 C12 . . 1.4620(10) ?
C13 C14 . . 1.163(2) ?
C8 C9 . . 1.386(2) ?
C10 C9 . . 1.374(2) ?
C9 C15 . . 1.508(2) ?

loop_
_geom_contact_atom_site_label_1
_geom_contact_atom_site_label_2
_geom_contact_distance
_geom_contact_site_symmetry_1
_geom_contact_site_symmetry_2
N2 C12 3.3341 1_555 3_556
N2 C14 3.2660(10) 1_555 3_546
N4 C11 3.3435 1_555 4_565
C11 N3 3.4340(10) 1_555 4_566
N3 C14 3.4480(10) 1_555 3_546
N3 C14 3.3305 1_555 4_575
C14 C9 3.4620(10) 1_555 1_565
N2 C12 3.3341 1_555 3_556
N2 C14 3.2660(10) 1_555 3_546
N4 C11 3.3435 1_555 4_565
C11 N3 3.4340(10) 1_555 4_566
N3 C14 3.4480(10) 1_555 3_546
N3 C14 3.3305 1_555 4_575
C14 C9 3.4620(10) 1_555 1_565

loop_
_geom_torsion_atom_site_label_1
_geom_torsion_atom_site_label_2
_geom_torsion_atom_site_label_3
_geom_torsion_atom_site_label_4
_geom_torsion
N2 N1 C5 C6 -179.90(10)
N2 N1 C5 N4 0.20(10)
C5 N1 N2 N3 -0.10(10)
N2 N1 C12 C13 -62.70(10)
C12 N1 N2 N3 -176.50(10)
C12 N1 C5 C6 -4.10(10)
C12 N1 C5 N4 176.00(10)
C5 N1 C12 C13 121.90(10)
N1 N2 N3 N4 -0.10(10)
C7 C6 C5 N1 139.5(2)
C7 C6 C5 N4 -40.60(10)
C5 C6 C7 C8 177.7(2)
C11 C6 C5 N1 -43.10(10)
C11 C6 C5 N4 136.8(2)
C5 C6 C11 C10 -178.0(2)
C11 C6 C7 C8 0.20(10)
C7 C6 C11 C10 -0.50(10)
N3 N4 C5 N1 -0.30(10)
C5 N4 N3 N2 0.20(10)
N3 N4 C5 C6 179.80(10)
C6 C7 C8 C9 0.20(10)
C6 C11 C10 C9 0.50(10)
C14 C13 C12 N1 51.(2)
C7 C8 C9 C10 -0.30(10)
C7 C8 C9 C15 177.5(2)
C11 C10 C9 C8 -0.10(10)
C11 C10 C9 C15 -177.8(2)
